data_4122621
loop_
_publ_author_name
'Lin, Tzu-Pin'
'Peters, Jonas C.'

_publ_section_title
;
 Boryl-metal bonds facilitate cobalt/nickel-catalyzed olefin
 hydrogenation.
;
_journal_issue 39
_journal_name_full 'Journal of the American Chemical Society'
_journal_page_first 13672
_journal_page_last 13683
_journal_paper_doi 10.1021/ja504667f
_journal_volume 136
_journal_year 2014
_chemical_formula_sum 'C70 H112 B2 Co2 N4 P4'
_chemical_formula_weight 1273.00
_chemical_name_common 1_[(CyPBP)CoH]2
_chemical_name_systematic
; 
 ? 
;
_space_group_IT_number 2
_symmetry_cell_setting triclinic
_symmetry_space_group_name_Hall '-P 1'
_symmetry_space_group_name_H-M 'P -1'
_atom_sites_solution_hydrogens geom
_atom_sites_solution_primary direct
_atom_sites_solution_secondary difmap
_audit_creation_method SHELXL-97
_cell_angle_alpha 90.837(2)
_cell_angle_beta 98.991(2)
_cell_angle_gamma 110.539(2)
_cell_formula_units_Z 2
_cell_length_a 11.9963(5)
_cell_length_b 13.7328(4)
_cell_length_c 21.8345(8)
_cell_measurement_temperature 100(2)
_cell_volume 3317.6(2)
_computing_cell_refinement 'Bruker APEX'
_computing_data_collection 'Bruker APEX'
_computing_data_reduction 'Bruker APEX'
_computing_molecular_graphics 'Bruker SHELXTL'
_computing_publication_material 'Bruker SHELXTL'
_computing_structure_refinement 'SHELXL-97 (Sheldrick, 2008)'
_computing_structure_solution 'SHELXS-97 (Sheldrick, 2008)'
_diffrn_ambient_temperature 100(2)
_diffrn_measured_fraction_theta_full 0.999
_diffrn_measured_fraction_theta_max 0.999
_diffrn_measurement_device_type 'CCD area detector'
_diffrn_measurement_method 'phi and omega scans'
_diffrn_radiation_monochromator graphite
_diffrn_radiation_source 'fine-focus sealed tube'
_diffrn_radiation_type MoK\a
_diffrn_radiation_wavelength 0.71073
_diffrn_reflns_av_R_equivalents 0.0494
_diffrn_reflns_av_sigmaI/netI 0.0325
_diffrn_reflns_limit_h_max 14
_diffrn_reflns_limit_h_min -14
_diffrn_reflns_limit_k_max 16
_diffrn_reflns_limit_k_min -17
_diffrn_reflns_limit_l_max 27
_diffrn_reflns_limit_l_min -27
_diffrn_reflns_number 75357
_diffrn_reflns_theta_full 26.37
_diffrn_reflns_theta_max 26.37
_diffrn_reflns_theta_min 1.59
_exptl_absorpt_coefficient_mu 0.641
_exptl_absorpt_correction_T_max 0.9810
_exptl_absorpt_correction_T_min 0.9687
_exptl_absorpt_correction_type multi-scan
_exptl_absorpt_process_details sadabs
_exptl_crystal_colour brown
_exptl_crystal_density_diffrn 1.274
_exptl_crystal_density_method 'not measured'
_exptl_crystal_description block
_exptl_crystal_F_000 1368
_exptl_crystal_size_max 0.05
_exptl_crystal_size_mid 0.04
_exptl_crystal_size_min 0.03
_refine_diff_density_max 0.610
_refine_diff_density_min -0.248
_refine_diff_density_rms 0.066
_refine_ls_extinction_method none
_refine_ls_goodness_of_fit_ref 1.003
_refine_ls_hydrogen_treatment mixed
_refine_ls_matrix_type full
_refine_ls_number_parameters 747
_refine_ls_number_reflns 13533
_refine_ls_number_restraints 0
_refine_ls_restrained_S_all 1.003
_refine_ls_R_factor_all 0.0431
_refine_ls_R_factor_gt 0.0338
_refine_ls_shift/su_max 0.002
_refine_ls_shift/su_mean 0.000
_refine_ls_structure_factor_coef Fsqd
_refine_ls_weighting_details 'calc w=1/[\s^2^(Fo^2^)+(0.0540P)^2^+2.0000P] where P=(Fo^2^+2Fc^2^)/3'
_refine_ls_weighting_scheme calc
_refine_ls_wR_factor_gt 0.0891
_refine_ls_wR_factor_ref 0.0950
_reflns_number_gt 11529
_reflns_number_total 13533
_reflns_threshold_expression >2sigma(I)
_cod_data_source_file ja504667f_si_002.cif
_cod_data_source_block mm
_cod_depositor_comments 'Adding full bibliography for 4122621--4122627.cif.'
_cod_original_sg_symbol_H-M P-1
_cod_database_code 4122621

loop_
_symmetry_equiv_pos_as_xyz
'x, y, z'
'-x, -y, -z'

loop_
_atom_site_label
_atom_site_type_symbol
_atom_site_fract_x
_atom_site_fract_y
_atom_site_fract_z
_atom_site_U_iso_or_equiv
_atom_site_adp_type
_atom_site_occupancy
_atom_site_symmetry_multiplicity
_atom_site_calc_flag
_atom_site_refinement_flags
Co1 Co 0.79803(2) 0.789570(17) 0.754437(10) 0.01106(7) Uani 1 1 d .
Co2 Co 0.61833(2) 0.644339(18) 0.749642(11) 0.01213(7) Uani 1 1 d .
P4 P 0.51170(4) 0.56290(3) 0.65545(2) 0.01282(10) Uani 1 1 d .
P1 P 0.78594(4) 0.94746(3) 0.74920(2) 0.01184(10) Uani 1 1 d .
P2 P 0.58627(4) 0.53970(4) 0.82707(2) 0.01415(10) Uani 1 1 d .
P3 P 0.97232(4) 0.78971(4) 0.80785(2) 0.01415(10) Uani 1 1 d .
N1 N 0.68219(14) 0.86743(12) 0.84608(7) 0.0145(3) Uani 1 1 d .
N4 N 0.74391(14) 0.60508(12) 0.64586(7) 0.0143(3) Uani 1 1 d .
N3 N 0.90278(14) 0.62938(12) 0.72420(7) 0.0156(3) Uani 1 1 d .
N2 N 0.70667(14) 0.72447(12) 0.88918(7) 0.0150(3) Uani 1 1 d .
C33 C 0.88677(16) 0.54069(14) 0.68824(8) 0.0152(4) Uani 1 1 d .
C6 C 0.62468(18) 0.93615(15) 0.93968(9) 0.0205(4) Uani 1 1 d .
H6A H 0.6123 0.9947 0.9213 0.025 Uiso 1 1 calc R
C39 C 0.98085(17) 0.66231(14) 0.78338(9) 0.0176(4) Uani 1 1 d .
H39A H 1.0648 0.6705 0.7796 0.021 Uiso 1 1 calc R
H39B H 0.9534 0.6106 0.8141 0.021 Uiso 1 1 calc R
B1 B 0.71558(18) 0.77836(16) 0.83082(9) 0.0138(4) Uani 1 1 d .
C34 C 0.78852(16) 0.52536(14) 0.63911(8) 0.0148(4) Uani 1 1 d .
C1 C 0.65840(16) 0.86780(14) 0.90614(8) 0.0160(4) Uani 1 1 d .
C38 C 0.94698(18) 0.47064(15) 0.69456(9) 0.0196(4) Uani 1 1 d .
H38A H 1.0121 0.4803 0.7279 0.024 Uiso 1 1 calc R
C5 C 0.6092(2) 0.91705(17) 1.00128(10) 0.0260(4) Uani 1 1 d .
H5A H 0.5858 0.9630 1.0249 0.031 Uiso 1 1 calc R
C56 C 1.3417(2) 0.9523(2) 0.73312(11) 0.0338(5) Uani 1 1 d .
H56A H 1.4087 1.0097 0.7202 0.041 Uiso 1 1 calc R
H56B H 1.3541 0.8860 0.7249 0.041 Uiso 1 1 calc R
C2 C 0.67450(16) 0.77949(14) 0.93310(8) 0.0159(4) Uani 1 1 d .
C14 C 0.99218(17) 1.10954(15) 0.72263(9) 0.0199(4) Uani 1 1 d .
H14A H 0.9455 1.1125 0.6815 0.024 Uiso 1 1 calc R
H14B H 1.0286 1.0558 0.7186 0.024 Uiso 1 1 calc R
C7 C 0.68432(17) 0.95026(14) 0.80562(8) 0.0163(4) Uani 1 1 d .
H7A H 0.7156 1.0185 0.8301 0.020 Uiso 1 1 calc R
H7B H 0.6019 0.9390 0.7832 0.020 Uiso 1 1 calc R
C54 C 1.11372(18) 0.86757(16) 0.71663(9) 0.0219(4) Uani 1 1 d .
H54A H 1.1138 0.7968 0.7073 0.026 Uiso 1 1 calc R
H54B H 1.0385 0.8722 0.6930 0.026 Uiso 1 1 calc R
C21 C 0.43647(17) 0.51817(15) 0.84892(9) 0.0189(4) Uani 1 1 d .
H21A H 0.3783 0.4544 0.8234 0.023 Uiso 1 1 calc R
C3 C 0.66033(18) 0.76189(16) 0.99432(9) 0.0213(4) Uani 1 1 d .
H3A H 0.6725 0.7035 1.0129 0.026 Uiso 1 1 calc R
C16 C 0.67896(18) 1.07582(14) 0.67726(9) 0.0179(4) Uani 1 1 d .
H16A H 0.6462 1.0857 0.7148 0.022 Uiso 1 1 calc R
H16B H 0.7587 1.1320 0.6794 0.022 Uiso 1 1 calc R
C10 C 0.97753(18) 1.08355(15) 0.83521(9) 0.0196(4) Uani 1 1 d .
H10A H 1.0124 1.0279 0.8371 0.023 Uiso 1 1 calc R
H10B H 0.9214 1.0703 0.8655 0.023 Uiso 1 1 calc R
C53 C 1.11488(17) 0.88360(15) 0.78635(9) 0.0193(4) Uani 1 1 d .
H53A H 1.1122 0.9548 0.7933 0.023 Uiso 1 1 calc R
C70 C 0.9065(2) 0.68879(19) 0.52018(10) 0.0317(5) Uani 1 1 d .
H70A H 0.8586 0.6212 0.5297 0.038 Uiso 1 1 calc R
C55 C 1.22240(19) 0.94816(17) 0.69532(11) 0.0292(5) Uani 1 1 d .
H55A H 1.2212 0.9310 0.6510 0.035 Uiso 1 1 calc R
H55B H 1.2158 1.0178 0.6989 0.035 Uiso 1 1 calc R
C13 C 1.09271(19) 1.21538(17) 0.74185(11) 0.0290(5) Uani 1 1 d .
H13A H 1.1482 1.2313 0.7112 0.035 Uiso 1 1 calc R
H13B H 1.0570 1.2703 0.7420 0.035 Uiso 1 1 calc R
C27 C 0.60284(17) 0.41003(14) 0.82852(9) 0.0175(4) Uani 1 1 d .
H27A H 0.5228 0.3575 0.8091 0.021 Uiso 1 1 calc R
C36 C 0.81511(19) 0.37146(15) 0.60221(9) 0.0212(4) Uani 1 1 d .
H36A H 0.7919 0.3134 0.5727 0.025 Uiso 1 1 calc R
C4 C 0.6277(2) 0.83195(17) 1.02809(9) 0.0257(4) Uani 1 1 d .
H4A H 0.6181 0.8210 1.0701 0.031 Uiso 1 1 calc R
C19 C 0.6530(2) 0.95892(15) 0.55878(9) 0.0230(4) Uani 1 1 d .
H19A H 0.6867 0.9504 0.5213 0.028 Uiso 1 1 calc R
H19B H 0.5726 0.9032 0.5555 0.028 Uiso 1 1 calc R
C69 C 0.9604(2) 0.70036(18) 0.46839(11) 0.0303(5) Uani 1 1 d .
H69A H 0.9502 0.6409 0.4422 0.036 Uiso 1 1 calc R
C43 C 0.33714(18) 0.76214(16) 0.58405(11) 0.0256(4) Uani 1 1 d .
H43A H 0.3613 0.8381 0.5939 0.031 Uiso 1 1 calc R
H43B H 0.3360 0.7502 0.5391 0.031 Uiso 1 1 calc R
C17 C 0.59354(19) 1.08402(15) 0.61920(10) 0.0237(4) Uani 1 1 d .
H17A H 0.5116 1.0321 0.6190 0.028 Uiso 1 1 calc R
H17B H 0.5881 1.1543 0.6201 0.028 Uiso 1 1 calc R
B2 B 0.80920(19) 0.67255(16) 0.70268(9) 0.0141(4) Uani 1 1 d .
C28 C 0.63773(19) 0.37340(16) 0.89246(9) 0.0219(4) Uani 1 1 d .
H28A H 0.7169 0.4233 0.9135 0.026 Uiso 1 1 calc R
H28B H 0.5767 0.3711 0.9187 0.026 Uiso 1 1 calc R
C46 C 0.26594(17) 0.54932(15) 0.62579(9) 0.0207(4) Uani 1 1 d .
H46A H 0.2678 0.5625 0.6707 0.025 Uiso 1 1 calc R
H46B H 0.2408 0.4731 0.6166 0.025 Uiso 1 1 calc R
C35 C 0.75297(17) 0.44091(15) 0.59560(9) 0.0185(4) Uani 1 1 d .
H35A H 0.6880 0.4305 0.5621 0.022 Uiso 1 1 calc R
C49 C 0.3696(2) 0.23842(15) 0.66737(10) 0.0240(4) Uani 1 1 d .
H49A H 0.4498 0.2319 0.6783 0.029 Uiso 1 1 calc R
H49B H 0.3162 0.1953 0.6947 0.029 Uiso 1 1 calc R
C50 C 0.3168(2) 0.19838(15) 0.59968(10) 0.0257(4) Uani 1 1 d .
H50A H 0.3137 0.1259 0.5933 0.031 Uiso 1 1 calc R
H50B H 0.2331 0.1979 0.5900 0.031 Uiso 1 1 calc R
C20 C 0.73613(18) 0.94703(15) 0.61669(8) 0.0183(4) Uani 1 1 d .
H20A H 0.8196 0.9956 0.6166 0.022 Uiso 1 1 calc R
H20B H 0.7367 0.8751 0.6154 0.022 Uiso 1 1 calc R
C40 C 0.63508(16) 0.60921(14) 0.60865(8) 0.0142(4) Uani 1 1 d .
H40A H 0.6141 0.5641 0.5697 0.017 Uiso 1 1 calc R
H40B H 0.6472 0.6815 0.5978 0.017 Uiso 1 1 calc R
C37 C 0.90930(19) 0.38548(15) 0.65065(10) 0.0221(4) Uani 1 1 d .
H37A H 0.9492 0.3365 0.6542 0.027 Uiso 1 1 calc R
C58 C 1.23571(19) 0.88618(19) 0.82345(10) 0.0309(5) Uani 1 1 d .
H58A H 1.2377 0.9010 0.8682 0.037 Uiso 1 1 calc R
H58B H 1.2427 0.8169 0.8181 0.037 Uiso 1 1 calc R
C51 C 0.3927(2) 0.26672(15) 0.55587(9) 0.0237(4) Uani 1 1 d .
H51A H 0.3526 0.2428 0.5123 0.028 Uiso 1 1 calc R
H51B H 0.4727 0.2592 0.5616 0.028 Uiso 1 1 calc R
C11 C 1.0795(2) 1.18933(17) 0.85367(10) 0.0286(5) Uani 1 1 d .
H11A H 1.0444 1.2442 0.8567 0.034 Uiso 1 1 calc R
H11B H 1.1259 1.1873 0.8950 0.034 Uiso 1 1 calc R
C8 C 0.69716(17) 0.61648(14) 0.89482(8) 0.0168(4) Uani 1 1 d .
H8A H 0.6693 0.5916 0.9341 0.020 Uiso 1 1 calc R
H8B H 0.7766 0.6097 0.8947 0.020 Uiso 1 1 calc R
C48 C 0.38260(18) 0.35271(14) 0.67827(9) 0.0192(4) Uani 1 1 d .
H48A H 0.3020 0.3590 0.6694 0.023 Uiso 1 1 calc R
H48B H 0.4178 0.3773 0.7223 0.023 Uiso 1 1 calc R
C42 C 0.42955(18) 0.72263(14) 0.62156(9) 0.0200(4) Uani 1 1 d .
H42A H 0.4367 0.7410 0.6664 0.024 Uiso 1 1 calc R
H42B H 0.5096 0.7574 0.6096 0.024 Uiso 1 1 calc R
C47 C 0.46424(17) 0.42011(13) 0.63599(8) 0.0148(4) Uani 1 1 d .
H47A H 0.5403 0.4044 0.6443 0.018 Uiso 1 1 calc R
C9 C 0.90694(16) 1.07869(14) 0.76996(8) 0.0150(4) Uani 1 1 d .
H9A H 0.8664 1.1310 0.7704 0.018 Uiso 1 1 calc R
C45 C 0.17385(18) 0.58918(16) 0.58781(10) 0.0243(4) Uani 1 1 d .
H45A H 0.1668 0.5705 0.5430 0.029 Uiso 1 1 calc R
H45B H 0.0936 0.5550 0.5997 0.029 Uiso 1 1 calc R
C41 C 0.39241(16) 0.60357(14) 0.61035(9) 0.0162(4) Uani 1 1 d .
H41A H 0.3890 0.5871 0.5652 0.019 Uiso 1 1 calc R
C12 C 1.16378(19) 1.21578(17) 0.80633(11) 0.0311(5) Uani 1 1 d .
H12A H 1.2040 1.1640 0.8056 0.037 Uiso 1 1 calc R
H12B H 1.2270 1.2854 0.8182 0.037 Uiso 1 1 calc R
C61 C 1.0736(2) 0.71500(17) 0.99084(10) 0.0302(5) Uani 1 1 d .
H61A H 0.9897 0.6731 0.9953 0.036 Uiso 1 1 calc R
H61B H 1.1267 0.6774 1.0085 0.036 Uiso 1 1 calc R
C66 C 0.9918(2) 0.8724(2) 0.54516(11) 0.0361(5) Uani 1 1 d .
H66A H 1.0027 0.9315 0.5718 0.043 Uiso 1 1 calc R
C26 C 0.4224(2) 0.49911(19) 0.91615(10) 0.0289(5) Uani 1 1 d .
H26A H 0.4773 0.5610 0.9434 0.035 Uiso 1 1 calc R
H26B H 0.4455 0.4387 0.9284 0.035 Uiso 1 1 calc R
C68 C 1.0298(2) 0.79902(18) 0.45443(10) 0.0310(5) Uani 1 1 d .
H68A H 1.0657 0.8075 0.4181 0.037 Uiso 1 1 calc R
C44 C 0.21164(19) 0.70673(17) 0.59872(11) 0.0287(5) Uani 1 1 d .
H44A H 0.1530 0.7307 0.5721 0.034 Uiso 1 1 calc R
H44B H 0.2107 0.7248 0.6426 0.034 Uiso 1 1 calc R
C29 C 0.6450(2) 0.26474(16) 0.88481(10) 0.0263(5) Uani 1 1 d .
H29A H 0.6696 0.2428 0.9262 0.032 Uiso 1 1 calc R
H29B H 0.5642 0.2141 0.8666 0.032 Uiso 1 1 calc R
C25 C 0.2916(2) 0.47769(19) 0.92519(12) 0.0347(5) Uani 1 1 d .
H25A H 0.2378 0.4118 0.9013 0.042 Uiso 1 1 calc R
H25B H 0.2861 0.4692 0.9697 0.042 Uiso 1 1 calc R
C18 C 0.6386(2) 1.06483(16) 0.56083(9) 0.0256(5) Uani 1 1 d .
H18A H 0.7174 1.1203 0.5594 0.031 Uiso 1 1 calc R
H18B H 0.5808 1.0678 0.5239 0.031 Uiso 1 1 calc R
C32 C 0.6932(2) 0.40859(16) 0.78637(9) 0.0238(4) Uani 1 1 d .
H32A H 0.6675 0.4290 0.7448 0.029 Uiso 1 1 calc R
H32B H 0.7737 0.4603 0.8039 0.029 Uiso 1 1 calc R
C52 C 0.41021(18) 0.38202(14) 0.56769(9) 0.0188(4) Uani 1 1 d .
H52A H 0.4647 0.4245 0.5406 0.023 Uiso 1 1 calc R
H52B H 0.3313 0.3911 0.5570 0.023 Uiso 1 1 calc R
C24 C 0.2503(2) 0.5647(2) 0.90416(13) 0.0421(6) Uani 1 1 d .
H24A H 0.2977 0.6288 0.9314 0.050 Uiso 1 1 calc R
H24B H 0.1642 0.5464 0.9078 0.050 Uiso 1 1 calc R
C31 C 0.7024(2) 0.30112(17) 0.77975(10) 0.0300(5) Uani 1 1 d .
H31A H 0.6241 0.2507 0.7581 0.036 Uiso 1 1 calc R
H31B H 0.7647 0.3041 0.7542 0.036 Uiso 1 1 calc R
C64 C 1.0328(2) 0.89178(17) 0.92926(9) 0.0310(5) Uani 1 1 d .
H64A H 0.9741 0.9247 0.9128 0.037 Uiso 1 1 calc R
H64B H 1.1139 0.9379 0.9228 0.037 Uiso 1 1 calc R
C59 C 0.99964(18) 0.78673(15) 0.89388(8) 0.0180(4) Uani 1 1 d .
H59A H 0.9184 0.7452 0.9037 0.022 Uiso 1 1 calc R
C65 C 0.9214(2) 0.7745(2) 0.55831(11) 0.0343(5) Uani 1 1 d .
H65A H 0.8831 0.7661 0.5938 0.041 Uiso 1 1 calc R
C67 C 1.0465(2) 0.88464(18) 0.49325(11) 0.0344(5) Uani 1 1 d .
H67A H 1.0956 0.9521 0.4843 0.041 Uiso 1 1 calc R
C57 C 1.3433(2) 0.9694(2) 0.80221(12) 0.0379(6) Uani 1 1 d .
H57A H 1.3404 1.0393 0.8111 0.045 Uiso 1 1 calc R
H57B H 1.4196 0.9670 0.8260 0.045 Uiso 1 1 calc R
C22 C 0.3953(2) 0.60890(18) 0.82866(11) 0.0297(5) Uani 1 1 d .
H22A H 0.4486 0.6739 0.8537 0.036 Uiso 1 1 calc R
H22B H 0.4017 0.6195 0.7844 0.036 Uiso 1 1 calc R
C15 C 0.69489(16) 0.96958(14) 0.67661(8) 0.0146(4) Uani 1 1 d .
H15A H 0.6118 0.9167 0.6746 0.018 Uiso 1 1 calc R
C30 C 0.7353(2) 0.26403(17) 0.84308(10) 0.0275(5) Uani 1 1 d .
H30A H 0.7358 0.1925 0.8377 0.033 Uiso 1 1 calc R
H30B H 0.8174 0.3102 0.8629 0.033 Uiso 1 1 calc R
C62 C 1.1120(3) 0.8196(2) 1.02566(10) 0.0386(6) Uani 1 1 d .
H62A H 1.1975 0.8598 1.0232 0.046 Uiso 1 1 calc R
H62B H 1.1057 0.8102 1.0700 0.046 Uiso 1 1 calc R
C63 C 1.0332(3) 0.8802(2) 0.99868(11) 0.0542(9) Uani 1 1 d .
H63A H 1.0632 0.9503 1.0209 0.065 Uiso 1 1 calc R
H63B H 0.9493 0.8437 1.0055 0.065 Uiso 1 1 calc R
C60 C 1.0811(2) 0.72829(19) 0.92262(10) 0.0318(5) Uani 1 1 d .
H60A H 1.0558 0.6589 0.9000 0.038 Uiso 1 1 calc R
H60B H 1.1658 0.7677 0.9182 0.038 Uiso 1 1 calc R
C23 C 0.2652(2) 0.5854(2) 0.83736(14) 0.0443(6) Uani 1 1 d .
H23A H 0.2409 0.6454 0.8255 0.053 Uiso 1 1 calc R
H23B H 0.2114 0.5237 0.8097 0.053 Uiso 1 1 calc R
H1 H 0.670(2) 0.7587(17) 0.7207(10) 0.026(6) Uiso 1 1 d .
H2 H 0.844(2) 0.776(2) 0.6931(12) 0.040(7) Uiso 1 1 d .

loop_
_atom_site_aniso_label
_atom_site_aniso_U_11
_atom_site_aniso_U_22
_atom_site_aniso_U_33
_atom_site_aniso_U_23
_atom_site_aniso_U_13
_atom_site_aniso_U_12
Co1 0.01293(12) 0.00859(12) 0.01109(12) -0.00050(9) 0.00006(9) 0.00405(9)
Co2 0.01464(13) 0.00908(12) 0.01144(12) 0.00033(9) 0.00011(9) 0.00367(9)
P4 0.0144(2) 0.0098(2) 0.0127(2) -0.00014(17) -0.00089(17) 0.00378(17)
P1 0.0141(2) 0.0089(2) 0.0123(2) 0.00049(16) 0.00146(17) 0.00426(17)
P2 0.0182(2) 0.0096(2) 0.0132(2) 0.00099(17) 0.00038(17) 0.00427(18)
P3 0.0145(2) 0.0119(2) 0.0149(2) -0.00199(17) -0.00174(17) 0.00517(18)
N1 0.0186(8) 0.0128(8) 0.0134(7) 0.0020(6) 0.0039(6) 0.0066(6)
N4 0.0159(7) 0.0124(7) 0.0149(7) -0.0015(6) 0.0002(6) 0.0065(6)
N3 0.0173(8) 0.0130(8) 0.0163(8) -0.0032(6) -0.0014(6) 0.0070(6)
N2 0.0198(8) 0.0110(7) 0.0127(7) -0.0003(6) 0.0012(6) 0.0043(6)
C33 0.0177(9) 0.0114(9) 0.0161(9) -0.0009(7) 0.0034(7) 0.0044(7)
C6 0.0226(10) 0.0181(10) 0.0219(10) 0.0003(8) 0.0046(8) 0.0083(8)
C39 0.0179(9) 0.0148(9) 0.0194(9) -0.0020(7) -0.0038(7) 0.0082(7)
B1 0.0148(10) 0.0122(10) 0.0130(9) -0.0001(7) 0.0008(7) 0.0038(8)
C34 0.0173(9) 0.0119(9) 0.0163(9) 0.0008(7) 0.0043(7) 0.0059(7)
C1 0.0143(9) 0.0152(9) 0.0161(9) -0.0008(7) 0.0022(7) 0.0027(7)
C38 0.0212(10) 0.0175(10) 0.0221(10) 0.0015(8) 0.0018(8) 0.0101(8)
C5 0.0316(11) 0.0272(11) 0.0224(10) -0.0048(8) 0.0084(9) 0.0132(9)
C56 0.0196(11) 0.0379(13) 0.0406(13) -0.0021(10) 0.0098(9) 0.0045(10)
C2 0.0154(9) 0.0152(9) 0.0147(9) -0.0012(7) 0.0016(7) 0.0031(7)
C14 0.0184(9) 0.0181(10) 0.0211(9) 0.0044(8) 0.0039(8) 0.0036(8)
C7 0.0198(9) 0.0131(9) 0.0186(9) 0.0032(7) 0.0063(7) 0.0078(7)
C54 0.0178(9) 0.0209(10) 0.0254(10) 0.0005(8) 0.0044(8) 0.0049(8)
C21 0.0187(9) 0.0144(9) 0.0218(10) 0.0002(7) 0.0016(7) 0.0046(8)
C3 0.0267(10) 0.0196(10) 0.0160(9) 0.0025(8) 0.0034(8) 0.0064(8)
C16 0.0228(10) 0.0127(9) 0.0200(9) 0.0019(7) 0.0014(8) 0.0092(8)
C10 0.0224(10) 0.0151(9) 0.0176(9) -0.0014(7) -0.0015(8) 0.0045(8)
C53 0.0145(9) 0.0157(9) 0.0260(10) -0.0037(8) 0.0024(8) 0.0039(7)
C70 0.0228(11) 0.0372(13) 0.0305(12) 0.0093(10) 0.0018(9) 0.0062(9)
C55 0.0225(11) 0.0260(11) 0.0387(12) 0.0039(9) 0.0117(9) 0.0053(9)
C13 0.0218(10) 0.0214(11) 0.0377(12) 0.0083(9) 0.0062(9) -0.0004(9)
C27 0.0213(9) 0.0112(9) 0.0192(9) 0.0004(7) 0.0005(7) 0.0060(7)
C36 0.0296(11) 0.0127(9) 0.0211(10) -0.0030(7) 0.0054(8) 0.0074(8)
C4 0.0329(11) 0.0286(11) 0.0158(9) 0.0014(8) 0.0099(8) 0.0087(9)
C19 0.0329(11) 0.0156(10) 0.0167(9) 0.0018(7) -0.0019(8) 0.0067(8)
C69 0.0268(11) 0.0298(12) 0.0311(12) 0.0000(9) 0.0012(9) 0.0080(9)
C43 0.0233(10) 0.0166(10) 0.0351(12) 0.0037(8) -0.0034(9) 0.0082(8)
C17 0.0246(10) 0.0148(10) 0.0316(11) 0.0052(8) -0.0028(9) 0.0101(8)
B2 0.0164(10) 0.0109(10) 0.0155(9) -0.0004(8) 0.0017(8) 0.0058(8)
C28 0.0302(11) 0.0202(10) 0.0201(10) 0.0057(8) 0.0068(8) 0.0136(9)
C46 0.0182(9) 0.0166(10) 0.0250(10) 0.0021(8) 0.0004(8) 0.0049(8)
C35 0.0207(9) 0.0167(9) 0.0163(9) -0.0028(7) 0.0009(7) 0.0059(8)
C49 0.0307(11) 0.0137(10) 0.0257(10) 0.0035(8) 0.0041(9) 0.0057(8)
C50 0.0323(11) 0.0113(9) 0.0289(11) -0.0014(8) 0.0001(9) 0.0045(8)
C20 0.0255(10) 0.0140(9) 0.0154(9) 0.0002(7) 0.0007(7) 0.0083(8)
C40 0.0161(9) 0.0129(9) 0.0126(8) -0.0005(7) -0.0006(7) 0.0055(7)
C37 0.0279(11) 0.0158(10) 0.0276(10) 0.0010(8) 0.0064(8) 0.0132(8)
C58 0.0174(10) 0.0432(14) 0.0267(11) -0.0044(10) 0.0001(8) 0.0061(9)
C51 0.0319(11) 0.0137(10) 0.0225(10) -0.0043(8) -0.0019(8) 0.0076(8)
C11 0.0269(11) 0.0215(11) 0.0281(11) -0.0054(9) -0.0062(9) 0.0020(9)
C8 0.0223(10) 0.0117(9) 0.0143(9) 0.0014(7) -0.0007(7) 0.0051(7)
C48 0.0222(10) 0.0129(9) 0.0197(9) 0.0008(7) 0.0015(8) 0.0039(8)
C42 0.0195(10) 0.0132(9) 0.0263(10) 0.0008(8) -0.0014(8) 0.0067(8)
C47 0.0177(9) 0.0095(8) 0.0160(9) -0.0009(7) -0.0009(7) 0.0051(7)
C9 0.0170(9) 0.0090(8) 0.0178(9) -0.0010(7) 0.0015(7) 0.0038(7)
C45 0.0154(9) 0.0244(11) 0.0306(11) 0.0010(9) -0.0015(8) 0.0065(8)
C41 0.0163(9) 0.0140(9) 0.0171(9) 0.0006(7) -0.0022(7) 0.0062(7)
C12 0.0211(10) 0.0216(11) 0.0393(13) -0.0020(9) -0.0015(9) -0.0034(9)
C61 0.0375(12) 0.0264(12) 0.0252(11) 0.0042(9) -0.0087(9) 0.0153(10)
C66 0.0401(14) 0.0376(14) 0.0339(13) -0.0001(10) 0.0065(11) 0.0180(11)
C26 0.0319(12) 0.0353(13) 0.0283(11) 0.0101(9) 0.0120(9) 0.0195(10)
C68 0.0322(12) 0.0354(13) 0.0278(11) 0.0050(10) 0.0106(9) 0.0128(10)
C44 0.0222(11) 0.0251(11) 0.0404(13) -0.0003(9) -0.0022(9) 0.0136(9)
C29 0.0337(12) 0.0180(10) 0.0308(11) 0.0095(9) 0.0060(9) 0.0133(9)
C25 0.0381(13) 0.0378(13) 0.0364(13) 0.0084(10) 0.0200(11) 0.0176(11)
C18 0.0318(11) 0.0172(10) 0.0226(10) 0.0049(8) -0.0069(8) 0.0070(9)
C32 0.0347(12) 0.0200(10) 0.0214(10) 0.0033(8) 0.0074(9) 0.0144(9)
C52 0.0237(10) 0.0128(9) 0.0162(9) -0.0018(7) -0.0020(7) 0.0043(8)
C24 0.0344(13) 0.0417(15) 0.0609(17) 0.0046(12) 0.0186(12) 0.0224(12)
C31 0.0432(13) 0.0243(11) 0.0287(11) -0.0008(9) 0.0081(10) 0.0190(10)
C64 0.0553(15) 0.0256(11) 0.0163(10) -0.0022(8) -0.0042(10) 0.0240(11)
C59 0.0215(10) 0.0165(9) 0.0145(9) -0.0002(7) -0.0029(7) 0.0076(8)
C65 0.0277(12) 0.0526(15) 0.0258(11) 0.0061(10) 0.0076(9) 0.0169(11)
C67 0.0391(13) 0.0268(12) 0.0394(13) 0.0068(10) 0.0124(11) 0.0119(10)
C57 0.0149(10) 0.0461(15) 0.0438(14) -0.0130(11) 0.0031(9) 0.0017(10)
C22 0.0277(11) 0.0291(12) 0.0366(12) 0.0115(10) 0.0042(9) 0.0155(10)
C15 0.0162(9) 0.0108(9) 0.0160(9) 0.0015(7) -0.0013(7) 0.0057(7)
C30 0.0336(12) 0.0181(10) 0.0347(12) 0.0018(9) 0.0038(9) 0.0151(9)
C62 0.0660(17) 0.0403(14) 0.0185(10) -0.0006(10) -0.0058(11) 0.0355(13)
C63 0.111(3) 0.0594(18) 0.0164(11) -0.0001(11) -0.0025(13) 0.0661(19)
C60 0.0441(14) 0.0343(13) 0.0215(10) -0.0056(9) -0.0109(9) 0.0269(11)
C23 0.0309(13) 0.0500(16) 0.0608(17) 0.0179(13) 0.0069(12) 0.0251(12)

loop_
_atom_type_symbol
_atom_type_description
_atom_type_scat_dispersion_real
_atom_type_scat_dispersion_imag
_atom_type_scat_source
C C 0.0033 0.0016 'International Tables Vol C Tables 4.2.6.8 and 6.1.1.4'
H H 0.0000 0.0000 'International Tables Vol C Tables 4.2.6.8 and 6.1.1.4'
P P 0.1023 0.0942 'International Tables Vol C Tables 4.2.6.8 and 6.1.1.4'
Co Co 0.3494 0.9721 'International Tables Vol C Tables 4.2.6.8 and 6.1.1.4'
B B 0.0013 0.0007 'International Tables Vol C Tables 4.2.6.8 and 6.1.1.4'
N N 0.0061 0.0033 'International Tables Vol C Tables 4.2.6.8 and 6.1.1.4'

loop_
_geom_angle_atom_site_label_1
_geom_angle_atom_site_label_2
_geom_angle_atom_site_label_3
_geom_angle
B2 Co1 B1 127.34(8)
B2 Co1 P1 142.61(6)
B1 Co1 P1 85.84(6)
B2 Co1 P3 83.45(6)
B1 Co1 P3 94.67(6)
P1 Co1 P3 113.718(19)
B2 Co1 Co2 71.49(6)
B1 Co1 Co2 64.85(6)
P1 Co1 Co2 118.509(16)
P3 Co1 Co2 121.070(17)
B2 Co1 H1 86.6(9)
B1 Co1 H1 82.1(9)
P1 Co1 H1 81.2(8)
P3 Co1 H1 164.6(9)
Co2 Co1 H1 44.1(9)
B2 Co1 H2 42.8(9)
B1 Co1 H2 169.2(10)
P1 Co1 H2 102.2(9)
P3 Co1 H2 88.8(10)
Co2 Co1 H2 104.6(10)
H1 Co1 H2 91.9(13)
P2 Co2 P4 112.833(19)
P2 Co2 Co1 121.933(17)
P4 Co2 Co1 119.962(16)
P2 Co2 B1 84.25(5)
P4 Co2 B1 159.92(5)
Co1 Co2 B1 51.35(5)
P2 Co2 B2 117.81(5)
P4 Co2 B2 86.63(5)
Co1 Co2 B2 47.92(5)
B1 Co2 B2 94.71(7)
P2 Co2 H1 153.8(8)
P4 Co2 H1 92.9(8)
Co1 Co2 H1 39.5(8)
B1 Co2 H1 69.5(8)
B2 Co2 H1 66.7(8)
C41 P4 C47 105.78(8)
C41 P4 C40 101.82(8)
C47 P4 C40 98.76(8)
C41 P4 Co2 122.15(6)
C47 P4 Co2 123.66(6)
C40 P4 Co2 98.60(6)
C9 P1 C15 102.27(8)
C9 P1 C7 100.14(8)
C15 P1 C7 99.21(8)
C9 P1 Co1 129.67(6)
C15 P1 Co1 116.20(6)
C7 P1 Co1 104.11(6)
C8 P2 C21 104.82(9)
C8 P2 C27 103.84(8)
C21 P2 C27 105.30(9)
C8 P2 Co2 104.47(6)
C21 P2 Co2 111.25(6)
C27 P2 Co2 125.25(6)
C59 P3 C39 100.82(8)
C59 P3 C53 106.83(9)
C39 P3 C53 101.17(9)
C59 P3 Co1 122.61(7)
C39 P3 Co1 104.74(6)
C53 P3 Co1 117.04(6)
C1 N1 C7 123.73(15)
C1 N1 B1 111.84(15)
C7 N1 B1 124.20(15)
C34 N4 C40 124.10(15)
C34 N4 B2 110.44(15)
C40 N4 B2 124.56(15)
C33 N3 C39 124.97(15)
C33 N3 B2 111.24(15)
C39 N3 B2 122.22(15)
C2 N2 C8 122.37(15)
C2 N2 B1 110.46(15)
C8 N2 B1 124.92(15)
N3 C33 C38 130.92(17)
N3 C33 C34 108.17(15)
C38 C33 C34 120.88(17)
C1 C6 C5 118.55(18)
C1 C6 H6A 120.7
C5 C6 H6A 120.7
N3 C39 P3 105.91(12)
N3 C39 H39A 110.6
P3 C39 H39A 110.6
N3 C39 H39B 110.6
P3 C39 H39B 110.6
H39A C39 H39B 108.7
N1 B1 N2 101.43(15)
N1 B1 Co1 115.55(13)
N2 B1 Co1 140.02(14)
N1 B1 Co2 128.05(13)
N2 B1 Co2 105.25(12)
Co1 B1 Co2 63.79(6)
C35 C34 N4 131.82(17)
C35 C34 C33 120.15(17)
N4 C34 C33 108.03(15)
N1 C1 C6 131.54(17)
N1 C1 C2 107.78(16)
C6 C1 C2 120.68(17)
C33 C38 C37 118.21(18)
C33 C38 H38A 120.9
C37 C38 H38A 120.9
C4 C5 C6 120.71(19)
C4 C5 H5A 119.6
C6 C5 H5A 119.6
C55 C56 C57 110.92(19)
C55 C56 H56A 109.5
C57 C56 H56A 109.5
C55 C56 H56B 109.5
C57 C56 H56B 109.5
H56A C56 H56B 108.0
C3 C2 N2 131.17(18)
C3 C2 C1 120.34(17)
N2 C2 C1 108.48(15)
C9 C14 C13 111.66(17)
C9 C14 H14A 109.3
C13 C14 H14A 109.3
C9 C14 H14B 109.3
C13 C14 H14B 109.3
H14A C14 H14B 107.9
N1 C7 P1 106.80(12)
N1 C7 H7A 110.4
P1 C7 H7A 110.4
N1 C7 H7B 110.4
P1 C7 H7B 110.4
H7A C7 H7B 108.6
C55 C54 C53 112.22(17)
C55 C54 H54A 109.2
C53 C54 H54A 109.2
C55 C54 H54B 109.2
C53 C54 H54B 109.2
H54A C54 H54B 107.9
C26 C21 C22 109.73(17)
C26 C21 P2 118.19(14)
C22 C21 P2 109.29(13)
C26 C21 H21A 106.3
C22 C21 H21A 106.3
P2 C21 H21A 106.3
C2 C3 C4 118.59(18)
C2 C3 H3A 120.7
C4 C3 H3A 120.7
C17 C16 C15 111.56(15)
C17 C16 H16A 109.3
C15 C16 H16A 109.3
C17 C16 H16B 109.3
C15 C16 H16B 109.3
H16A C16 H16B 108.0
C9 C10 C11 112.36(16)
C9 C10 H10A 109.1
C11 C10 H10A 109.1
C9 C10 H10B 109.1
C11 C10 H10B 109.1
H10A C10 H10B 107.9
C54 C53 C58 109.87(16)
C54 C53 P3 109.88(13)
C58 C53 P3 117.75(15)
C54 C53 H53A 106.2
C58 C53 H53A 106.2
P3 C53 H53A 106.2
C69 C70 C65 120.3(2)
C69 C70 H70A 119.9
C65 C70 H70A 119.9
C56 C55 C54 112.44(19)
C56 C55 H55A 109.1
C54 C55 H55A 109.1
C56 C55 H55B 109.1
C54 C55 H55B 109.1
H55A C55 H55B 107.8
C12 C13 C14 111.06(17)
C12 C13 H13A 109.4
C14 C13 H13A 109.4
C12 C13 H13B 109.4
C14 C13 H13B 109.4
H13A C13 H13B 108.0
C32 C27 C28 110.11(16)
C32 C27 P2 108.39(13)
C28 C27 P2 117.29(13)
C32 C27 H27A 106.8
C28 C27 H27A 106.8
P2 C27 H27A 106.8
C37 C36 C35 121.42(18)
C37 C36 H36A 119.3
C35 C36 H36A 119.3
C5 C4 C3 121.10(18)
C5 C4 H4A 119.4
C3 C4 H4A 119.4
C18 C19 C20 111.91(16)
C18 C19 H19A 109.2
C20 C19 H19A 109.2
C18 C19 H19B 109.2
C20 C19 H19B 109.2
H19A C19 H19B 107.9
C70 C69 C68 119.8(2)
C70 C69 H69A 120.1
C68 C69 H69A 120.1
C44 C43 C42 111.07(17)
C44 C43 H43A 109.4
C42 C43 H43A 109.4
C44 C43 H43B 109.4
C42 C43 H43B 109.4
H43A C43 H43B 108.0
C18 C17 C16 110.59(17)
C18 C17 H17A 109.5
C16 C17 H17A 109.5
C18 C17 H17B 109.5
C16 C17 H17B 109.5
H17A C17 H17B 108.1
N3 B2 N4 101.79(15)
N3 B2 Co1 118.98(13)
N4 B2 Co1 139.13(14)
N3 B2 Co2 125.59(13)
N4 B2 Co2 94.30(11)
Co1 B2 Co2 60.59(5)
N3 B2 H2 118.3(11)
N4 B2 H2 113.0(11)
Co1 B2 H2 50.9(11)
Co2 B2 H2 101.4(11)
C29 C28 C27 110.09(16)
C29 C28 H28A 109.6
C27 C28 H28A 109.6
C29 C28 H28B 109.6
C27 C28 H28B 109.6
H28A C28 H28B 108.2
C41 C46 C45 110.95(16)
C41 C46 H46A 109.4
C45 C46 H46A 109.4
C41 C46 H46B 109.4
C45 C46 H46B 109.4
H46A C46 H46B 108.0
C34 C35 C36 118.36(18)
C34 C35 H35A 120.8
C36 C35 H35A 120.8
C50 C49 C48 111.03(16)
C50 C49 H49A 109.4
C48 C49 H49A 109.4
C50 C49 H49B 109.4
C48 C49 H49B 109.4
H49A C49 H49B 108.0
C51 C50 C49 111.00(17)
C51 C50 H50A 109.4
C49 C50 H50A 109.4
C51 C50 H50B 109.4
C49 C50 H50B 109.4
H50A C50 H50B 108.0
C19 C20 C15 111.61(16)
C19 C20 H20A 109.3
C15 C20 H20A 109.3
C19 C20 H20B 109.3
C15 C20 H20B 109.3
H20A C20 H20B 108.0
N4 C40 P4 107.65(12)
N4 C40 H40A 110.2
P4 C40 H40A 110.2
N4 C40 H40B 110.2
P4 C40 H40B 110.2
H40A C40 H40B 108.5
C36 C37 C38 120.97(18)
C36 C37 H37A 119.5
C38 C37 H37A 119.5
C57 C58 C53 111.61(19)
C57 C58 H58A 109.3
C53 C58 H58A 109.3
C57 C58 H58B 109.3
C53 C58 H58B 109.3
H58A C58 H58B 108.0
C50 C51 C52 111.78(17)
C50 C51 H51A 109.3
C52 C51 H51A 109.3
C50 C51 H51B 109.3
C52 C51 H51B 109.3
H51A C51 H51B 107.9
C12 C11 C10 110.91(18)
C12 C11 H11A 109.5
C10 C11 H11A 109.5
C12 C11 H11B 109.5
C10 C11 H11B 109.5
H11A C11 H11B 108.0
N2 C8 P2 106.56(12)
N2 C8 H8A 110.4
P2 C8 H8A 110.4
N2 C8 H8B 110.4
P2 C8 H8B 110.4
H8A C8 H8B 108.6
C47 C48 C49 109.95(16)
C47 C48 H48A 109.7
C49 C48 H48A 109.7
C47 C48 H48B 109.7
C49 C48 H48B 109.7
H48A C48 H48B 108.2
C43 C42 C41 111.39(16)
C43 C42 H42A 109.3
C41 C42 H42A 109.3
C43 C42 H42B 109.3
C41 C42 H42B 109.3
H42A C42 H42B 108.0
C48 C47 C52 109.82(15)
C48 C47 P4 114.02(13)
C52 C47 P4 116.09(12)
C48 C47 H47A 105.3
C52 C47 H47A 105.3
P4 C47 H47A 105.3
C10 C9 C14 110.76(16)
C10 C9 P1 110.61(12)
C14 C9 P1 112.74(13)
C10 C9 H9A 107.5
C14 C9 H9A 107.5
P1 C9 H9A 107.5
C44 C45 C46 111.13(17)
C44 C45 H45A 109.4
C46 C45 H45A 109.4
C44 C45 H45B 109.4
C46 C45 H45B 109.4
H45A C45 H45B 108.0
C46 C41 C42 109.71(16)
C46 C41 P4 114.34(13)
C42 C41 P4 108.56(12)
C46 C41 H41A 108.0
C42 C41 H41A 108.0
P4 C41 H41A 108.0
C11 C12 C13 110.06(18)
C11 C12 H12A 109.6
C13 C12 H12A 109.6
C11 C12 H12B 109.6
C13 C12 H12B 109.6
H12A C12 H12B 108.2
C62 C61 C60 110.01(19)
C62 C61 H61A 109.7
C60 C61 H61A 109.7
C62 C61 H61B 109.7
C60 C61 H61B 109.7
H61A C61 H61B 108.2
C65 C66 C67 120.0(2)
C65 C66 H66A 120.0
C67 C66 H66A 120.0
C21 C26 C25 111.15(18)
C21 C26 H26A 109.4
C25 C26 H26A 109.4
C21 C26 H26B 109.4
C25 C26 H26B 109.4
H26A C26 H26B 108.0
C67 C68 C69 119.9(2)
C67 C68 H68A 120.1
C69 C68 H68A 120.1
C43 C44 C45 111.16(17)
C43 C44 H44A 109.4
C45 C44 H44A 109.4
C43 C44 H44B 109.4
C45 C44 H44B 109.4
H44A C44 H44B 108.0
C30 C29 C28 111.35(17)
C30 C29 H29A 109.4
C28 C29 H29A 109.4
C30 C29 H29B 109.4
C28 C29 H29B 109.4
H29A C29 H29B 108.0
C24 C25 C26 111.4(2)
C24 C25 H25A 109.3
C26 C25 H25A 109.3
C24 C25 H25B 109.3
C26 C25 H25B 109.3
H25A C25 H25B 108.0
C17 C18 C19 111.25(16)
C17 C18 H18A 109.4
C19 C18 H18A 109.4
C17 C18 H18B 109.4
C19 C18 H18B 109.4
H18A C18 H18B 108.0
C31 C32 C27 111.71(17)
C31 C32 H32A 109.3
C27 C32 H32A 109.3
C31 C32 H32B 109.3
C27 C32 H32B 109.3
H32A C32 H32B 107.9
C47 C52 C51 110.87(15)
C47 C52 H52A 109.5
C51 C52 H52A 109.5
C47 C52 H52B 109.5
C51 C52 H52B 109.5
H52A C52 H52B 108.1
C25 C24 C23 111.2(2)
C25 C24 H24A 109.4
C23 C24 H24A 109.4
C25 C24 H24B 109.4
C23 C24 H24B 109.4
H24A C24 H24B 108.0
C30 C31 C32 111.04(17)
C30 C31 H31A 109.4
C32 C31 H31A 109.4
C30 C31 H31B 109.4
C32 C31 H31B 109.4
H31A C31 H31B 108.0
C59 C64 C63 111.22(19)
C59 C64 H64A 109.4
C63 C64 H64A 109.4
C59 C64 H64B 109.4
C63 C64 H64B 109.4
H64A C64 H64B 108.0
C64 C59 C60 110.76(17)
C64 C59 P3 114.41(13)
C60 C59 P3 117.97(14)
C64 C59 H59A 103.9
C60 C59 H59A 103.9
P3 C59 H59A 103.9
C70 C65 C66 120.1(2)
C70 C65 H65A 119.9
C66 C65 H65A 119.9
C68 C67 C66 119.9(2)
C68 C67 H67A 120.0
C66 C67 H67A 120.0
C56 C57 C58 111.29(19)
C56 C57 H57A 109.4
C58 C57 H57A 109.4
C56 C57 H57B 109.4
C58 C57 H57B 109.4
H57A C57 H57B 108.0
C23 C22 C21 110.28(18)
C23 C22 H22A 109.6
C21 C22 H22A 109.6
C23 C22 H22B 109.6
C21 C22 H22B 109.6
H22A C22 H22B 108.1
C20 C15 C16 111.18(15)
C20 C15 P1 113.98(12)
C16 C15 P1 114.61(12)
C20 C15 H15A 105.4
C16 C15 H15A 105.4
P1 C15 H15A 105.4
C29 C30 C31 110.65(18)
C29 C30 H30A 109.5
C31 C30 H30A 109.5
C29 C30 H30B 109.5
C31 C30 H30B 109.5
H30A C30 H30B 108.1
C61 C62 C63 110.8(2)
C61 C62 H62A 109.5
C63 C62 H62A 109.5
C61 C62 H62B 109.5
C63 C62 H62B 109.5
H62A C62 H62B 108.1
C62 C63 C64 112.2(2)
C62 C63 H63A 109.2
C64 C63 H63A 109.2
C62 C63 H63B 109.2
C64 C63 H63B 109.2
H63A C63 H63B 107.9
C61 C60 C59 110.87(18)
C61 C60 H60A 109.5
C59 C60 H60A 109.5
C61 C60 H60B 109.5
C59 C60 H60B 109.5
H60A C60 H60B 108.1
C24 C23 C22 111.4(2)
C24 C23 H23A 109.4
C22 C23 H23A 109.4
C24 C23 H23B 109.4
C22 C23 H23B 109.4
H23A C23 H23B 108.0

loop_
_geom_bond_atom_site_label_1
_geom_bond_atom_site_label_2
_geom_bond_distance
Co1 B2 2.006(2)
Co1 B1 2.049(2)
Co1 P1 2.2267(5)
Co1 P3 2.2285(5)
Co1 Co2 2.3542(3)
Co1 H1 1.51(2)
Co1 H2 1.56(3)
Co2 P2 2.2264(5)
Co2 P4 2.2855(5)
Co2 B1 2.375(2)
Co2 B2 2.563(2)
Co2 H1 1.65(2)
P4 C41 1.8617(18)
P4 C47 1.8619(18)
P4 C40 1.8630(18)
P1 C9 1.8695(18)
P1 C15 1.8717(18)
P1 C7 1.8725(18)
P2 C8 1.8507(19)
P2 C21 1.856(2)
P2 C27 1.8601(19)
P3 C59 1.8593(19)
P3 C39 1.8634(19)
P3 C53 1.879(2)
N1 C1 1.385(2)
N1 C7 1.446(2)
N1 B1 1.463(3)
N4 C34 1.392(2)
N4 C40 1.446(2)
N4 B2 1.471(2)
N3 C33 1.378(2)
N3 C39 1.435(2)
N3 B2 1.464(2)
N2 C2 1.392(2)
N2 C8 1.455(2)
N2 B1 1.482(2)
C33 C38 1.388(3)
C33 C34 1.417(3)
C6 C1 1.386(3)
C6 C5 1.402(3)
C6 H6A 0.9500
C39 H39A 0.9900
C39 H39B 0.9900
C34 C35 1.387(3)
C1 C2 1.416(3)
C38 C37 1.397(3)
C38 H38A 0.9500
C5 C4 1.385(3)
C5 H5A 0.9500
C56 C55 1.518(3)
C56 C57 1.519(3)
C56 H56A 0.9900
C56 H56B 0.9900
C2 C3 1.388(3)
C14 C9 1.527(3)
C14 C13 1.529(3)
C14 H14A 0.9900
C14 H14B 0.9900
C7 H7A 0.9900
C7 H7B 0.9900
C54 C55 1.528(3)
C54 C53 1.532(3)
C54 H54A 0.9900
C54 H54B 0.9900
C21 C26 1.520(3)
C21 C22 1.540(3)
C21 H21A 1.0000
C3 C4 1.398(3)
C3 H3A 0.9500
C16 C17 1.533(3)
C16 C15 1.537(2)
C16 H16A 0.9900
C16 H16B 0.9900
C10 C9 1.527(3)
C10 C11 1.533(3)
C10 H10A 0.9900
C10 H10B 0.9900
C53 C58 1.534(3)
C53 H53A 1.0000
C70 C69 1.373(3)
C70 C65 1.374(4)
C70 H70A 0.9500
C55 H55A 0.9900
C55 H55B 0.9900
C13 C12 1.527(3)
C13 H13A 0.9900
C13 H13B 0.9900
C27 C32 1.532(3)
C27 C28 1.537(3)
C27 H27A 1.0000
C36 C37 1.379(3)
C36 C35 1.398(3)
C36 H36A 0.9500
C4 H4A 0.9500
C19 C18 1.524(3)
C19 C20 1.532(3)
C19 H19A 0.9900
C19 H19B 0.9900
C69 C68 1.386(3)
C69 H69A 0.9500
C43 C44 1.517(3)
C43 C42 1.532(3)
C43 H43A 0.9900
C43 H43B 0.9900
C17 C18 1.514(3)
C17 H17A 0.9900
C17 H17B 0.9900
B2 H2 1.37(3)
C28 C29 1.533(3)
C28 H28A 0.9900
C28 H28B 0.9900
C46 C41 1.531(3)
C46 C45 1.536(3)
C46 H46A 0.9900
C46 H46B 0.9900
C35 H35A 0.9500
C49 C50 1.526(3)
C49 C48 1.533(3)
C49 H49A 0.9900
C49 H49B 0.9900
C50 C51 1.525(3)
C50 H50A 0.9900
C50 H50B 0.9900
C20 C15 1.533(3)
C20 H20A 0.9900
C20 H20B 0.9900
C40 H40A 0.9900
C40 H40B 0.9900
C37 H37A 0.9500
C58 C57 1.534(3)
C58 H58A 0.9900
C58 H58B 0.9900
C51 C52 1.535(3)
C51 H51A 0.9900
C51 H51B 0.9900
C11 C12 1.517(3)
C11 H11A 0.9900
C11 H11B 0.9900
C8 H8A 0.9900
C8 H8B 0.9900
C48 C47 1.530(3)
C48 H48A 0.9900
C48 H48B 0.9900
C42 C41 1.541(3)
C42 H42A 0.9900
C42 H42B 0.9900
C47 C52 1.535(2)
C47 H47A 1.0000
C9 H9A 1.0000
C45 C44 1.520(3)
C45 H45A 0.9900
C45 H45B 0.9900
C41 H41A 1.0000
C12 H12A 0.9900
C12 H12B 0.9900
C61 C62 1.499(3)
C61 C60 1.516(3)
C61 H61A 0.9900
C61 H61B 0.9900
C66 C65 1.376(4)
C66 C67 1.380(3)
C66 H66A 0.9500
C26 C25 1.536(3)
C26 H26A 0.9900
C26 H26B 0.9900
C68 C67 1.376(3)
C68 H68A 0.9500
C44 H44A 0.9900
C44 H44B 0.9900
C29 C30 1.522(3)
C29 H29A 0.9900
C29 H29B 0.9900
C25 C24 1.499(3)
C25 H25A 0.9900
C25 H25B 0.9900
C18 H18A 0.9900
C18 H18B 0.9900
C32 C31 1.525(3)
C32 H32A 0.9900
C32 H32B 0.9900
C52 H52A 0.9900
C52 H52B 0.9900
C24 C23 1.516(4)
C24 H24A 0.9900
C24 H24B 0.9900
C31 C30 1.523(3)
C31 H31A 0.9900
C31 H31B 0.9900
C64 C59 1.518(3)
C64 C63 1.526(3)
C64 H64A 0.9900
C64 H64B 0.9900
C59 C60 1.539(3)
C59 H59A 1.0000
C65 H65A 0.9500
C67 H67A 0.9500
C57 H57A 0.9900
C57 H57B 0.9900
C22 C23 1.522(3)
C22 H22A 0.9900
C22 H22B 0.9900
C15 H15A 1.0000
C30 H30A 0.9900
C30 H30B 0.9900
C62 C63 1.526(3)
C62 H62A 0.9900
C62 H62B 0.9900
C63 H63A 0.9900
C63 H63B 0.9900
C60 H60A 0.9900
C60 H60B 0.9900
C23 H23A 0.9900
C23 H23B 0.9900

loop_
_geom_torsion_atom_site_label_1
_geom_torsion_atom_site_label_2
_geom_torsion_atom_site_label_3
_geom_torsion_atom_site_label_4
_geom_torsion
B2 Co1 Co2 P2 100.24(6)
B1 Co1 Co2 P2 -49.50(6)
P1 Co1 Co2 P2 -119.25(2)
P3 Co1 Co2 P2 30.25(3)
B2 Co1 Co2 P4 -52.26(6)
B1 Co1 Co2 P4 157.99(7)
P1 Co1 Co2 P4 88.24(2)
P3 Co1 Co2 P4 -122.25(2)
B2 Co1 Co2 B1 149.75(9)
P1 Co1 Co2 B1 -69.75(6)
P3 Co1 Co2 B1 79.76(6)
B1 Co1 Co2 B2 -149.75(9)
P1 Co1 Co2 B2 140.50(6)
P3 Co1 Co2 B2 -69.99(6)
P2 Co2 P4 C41 116.10(7)
Co1 Co2 P4 C41 -89.06(7)
B1 Co2 P4 C41 -30.57(17)
B2 Co2 P4 C41 -125.07(8)
P2 Co2 P4 C47 -27.44(8)
Co1 Co2 P4 C47 127.40(7)
B1 Co2 P4 C47 -174.11(16)
B2 Co2 P4 C47 91.39(9)
P2 Co2 P4 C40 -134.04(6)
Co1 Co2 P4 C40 20.80(6)
B1 Co2 P4 C40 79.29(16)
B2 Co2 P4 C40 -15.21(7)
B2 Co1 P1 C9 -99.56(12)
B1 Co1 P1 C9 105.42(9)
P3 Co1 P1 C9 12.14(8)
Co2 Co1 P1 C9 163.79(8)
B2 Co1 P1 C15 36.15(12)
B1 Co1 P1 C15 -118.87(9)
P3 Co1 P1 C15 147.85(7)
Co2 Co1 P1 C15 -60.50(7)
B2 Co1 P1 C7 144.06(12)
B1 Co1 P1 C7 -10.96(8)
P3 Co1 P1 C7 -104.24(7)
Co2 Co1 P1 C7 47.42(7)
P4 Co2 P2 C8 172.12(7)
Co1 Co2 P2 C8 17.84(7)
B1 Co2 P2 C8 -18.81(8)
B2 Co2 P2 C8 73.50(8)
P4 Co2 P2 C21 -75.31(7)
Co1 Co2 P2 C21 130.41(7)
B1 Co2 P2 C21 93.76(8)
B2 Co2 P2 C21 -173.94(8)
P4 Co2 P2 C27 53.12(8)
Co1 Co2 P2 C27 -101.16(8)
B1 Co2 P2 C27 -137.81(9)
B2 Co2 P2 C27 -45.50(10)
B2 Co1 P3 C59 -129.70(9)
B1 Co1 P3 C59 -2.60(9)
P1 Co1 P3 C59 84.90(8)
Co2 Co1 P3 C59 -65.95(8)
B2 Co1 P3 C39 -16.20(9)
B1 Co1 P3 C39 110.90(9)
P1 Co1 P3 C39 -161.59(7)
Co2 Co1 P3 C39 47.55(7)
B2 Co1 P3 C53 94.85(9)
B1 Co1 P3 C53 -138.05(9)
P1 Co1 P3 C53 -50.54(7)
Co2 Co1 P3 C53 158.60(7)
C39 N3 C33 C38 -8.3(3)
B2 N3 C33 C38 -174.2(2)
C39 N3 C33 C34 170.05(17)
B2 N3 C33 C34 4.2(2)
C33 N3 C39 P3 177.00(14)
B2 N3 C39 P3 -18.6(2)
C59 P3 C39 N3 150.22(13)
C53 P3 C39 N3 -100.01(13)
Co1 P3 C39 N3 22.07(13)
C1 N1 B1 N2 0.91(19)
C7 N1 B1 N2 175.66(16)
C1 N1 B1 Co1 -163.49(13)
C7 N1 B1 Co1 11.3(2)
C1 N1 B1 Co2 120.84(16)
C7 N1 B1 Co2 -64.4(2)
C2 N2 B1 N1 -1.37(19)
C8 N2 B1 N1 161.84(16)
C2 N2 B1 Co1 156.44(18)
C8 N2 B1 Co1 -40.3(3)
C2 N2 B1 Co2 -136.34(13)
C8 N2 B1 Co2 26.9(2)
B2 Co1 B1 N1 -158.68(13)
P1 Co1 B1 N1 2.51(13)
P3 Co1 B1 N1 116.00(13)
Co2 Co1 B1 N1 -121.74(15)
B2 Co1 B1 N2 45.5(3)
P1 Co1 B1 N2 -153.3(2)
P3 Co1 B1 N2 -39.8(2)
Co2 Co1 B1 N2 82.5(2)
B2 Co1 B1 Co2 -36.94(10)
P1 Co1 B1 Co2 124.25(3)
P3 Co1 B1 Co2 -122.25(3)
P2 Co2 B1 N1 -117.42(16)
P4 Co2 B1 N1 32.0(3)
Co1 Co2 B1 N1 103.02(17)
B2 Co2 B1 N1 125.05(16)
P2 Co2 B1 N2 0.88(11)
P4 Co2 B1 N2 150.28(10)
Co1 Co2 B1 N2 -138.69(14)
B2 Co2 B1 N2 -116.65(12)
P2 Co2 B1 Co1 139.56(5)
P4 Co2 B1 Co1 -71.03(16)
B2 Co2 B1 Co1 22.04(6)
C40 N4 C34 C35 6.7(3)
B2 N4 C34 C35 176.30(19)
C40 N4 C34 C33 -172.68(16)
B2 N4 C34 C33 -3.1(2)
N3 C33 C34 C35 179.89(16)
C38 C33 C34 C35 -1.6(3)
N3 C33 C34 N4 -0.6(2)
C38 C33 C34 N4 177.94(17)
C7 N1 C1 C6 5.0(3)
B1 N1 C1 C6 179.7(2)
C7 N1 C1 C2 -174.93(16)
B1 N1 C1 C2 -0.2(2)
C5 C6 C1 N1 -178.6(2)
C5 C6 C1 C2 1.2(3)
N3 C33 C38 C37 179.13(19)
C34 C33 C38 C37 1.0(3)
C1 C6 C5 C4 0.3(3)
C8 N2 C2 C3 19.2(3)
B1 N2 C2 C3 -177.1(2)
C8 N2 C2 C1 -162.35(16)
B1 N2 C2 C1 1.4(2)
N1 C1 C2 C3 177.90(17)
C6 C1 C2 C3 -2.0(3)
N1 C1 C2 N2 -0.7(2)
C6 C1 C2 N2 179.35(17)
C1 N1 C7 P1 154.08(14)
B1 N1 C7 P1 -20.1(2)
C9 P1 C7 N1 -117.29(13)
C15 P1 C7 N1 138.37(12)
Co1 P1 C7 N1 18.24(13)
C8 P2 C21 C26 -37.07(17)
C27 P2 C21 C26 72.13(17)
Co2 P2 C21 C26 -149.42(14)
C8 P2 C21 C22 89.33(15)
C27 P2 C21 C22 -161.47(14)
Co2 P2 C21 C22 -23.01(16)
N2 C2 C3 C4 179.5(2)
C1 C2 C3 C4 1.2(3)
C55 C54 C53 C58 -53.9(2)
C55 C54 C53 P3 175.00(14)
C59 P3 C53 C54 163.80(13)
C39 P3 C53 C54 58.74(15)
Co1 P3 C53 C54 -54.34(15)
C59 P3 C53 C58 37.03(18)
C39 P3 C53 C58 -68.03(17)
Co1 P3 C53 C58 178.90(13)
C57 C56 C55 C54 -54.0(3)
C53 C54 C55 C56 54.1(2)
C9 C14 C13 C12 56.5(2)
C8 P2 C27 C32 -93.58(14)
C21 P2 C27 C32 156.52(14)
Co2 P2 C27 C32 25.71(16)
C8 P2 C27 C28 31.82(17)
C21 P2 C27 C28 -78.09(16)
Co2 P2 C27 C28 151.11(12)
C6 C5 C4 C3 -1.1(3)
C2 C3 C4 C5 0.3(3)
C65 C70 C69 C68 -0.3(3)
C15 C16 C17 C18 -56.7(2)
C33 N3 B2 N4 -5.7(2)
C39 N3 B2 N4 -172.05(16)
C33 N3 B2 Co1 171.30(13)
C39 N3 B2 Co1 5.0(2)
C33 N3 B2 Co2 98.39(17)
C39 N3 B2 Co2 -68.0(2)
C34 N4 B2 N3 5.27(19)
C40 N4 B2 N3 174.76(15)
C34 N4 B2 Co1 -170.72(17)
C40 N4 B2 Co1 -1.2(3)
C34 N4 B2 Co2 -122.45(13)
C40 N4 B2 Co2 47.04(17)
B1 Co1 B2 N3 -81.83(17)
P1 Co1 B2 N3 130.16(12)
P3 Co1 B2 N3 9.06(14)
Co2 Co1 B2 N3 -116.84(15)
B1 Co1 B2 N4 93.7(2)
P1 Co1 B2 N4 -54.3(3)
P3 Co1 B2 N4 -175.4(2)
Co2 Co1 B2 N4 58.7(2)
B1 Co1 B2 Co2 35.01(9)
P1 Co1 B2 Co2 -113.01(8)
P3 Co1 B2 Co2 125.89(3)
P2 Co2 B2 N3 -2.94(17)
P4 Co2 B2 N3 -117.05(15)
Co1 Co2 B2 N3 106.29(17)
B1 Co2 B2 N3 83.04(16)
P2 Co2 B2 N4 104.86(10)
P4 Co2 B2 N4 -9.24(10)
Co1 Co2 B2 N4 -145.90(13)
B1 Co2 B2 N4 -169.16(11)
P2 Co2 B2 Co1 -109.24(4)
P4 Co2 B2 Co1 136.66(5)
B1 Co2 B2 Co1 -23.26(7)
C32 C27 C28 C29 -56.5(2)
P2 C27 C28 C29 178.99(14)
N4 C34 C35 C36 -178.40(19)
C33 C34 C35 C36 1.0(3)
C37 C36 C35 C34 0.2(3)
C48 C49 C50 C51 55.9(2)
C18 C19 C20 C15 53.6(2)
C34 N4 C40 P4 100.11(17)
B2 N4 C40 P4 -67.98(19)
C41 P4 C40 N4 166.62(12)
C47 P4 C40 N4 -85.12(13)
Co2 P4 C40 N4 41.07(12)
C35 C36 C37 C38 -0.8(3)
C33 C38 C37 C36 0.2(3)
C54 C53 C58 C57 55.4(2)
P3 C53 C58 C57 -177.79(15)
C49 C50 C51 C52 -54.0(2)
C9 C10 C11 C12 -55.5(2)
C2 N2 C8 P2 117.33(16)
B1 N2 C8 P2 -44.0(2)
C21 P2 C8 N2 -81.09(13)
C27 P2 C8 N2 168.64(12)
Co2 P2 C8 N2 36.00(13)
C50 C49 C48 C47 -58.7(2)
C44 C43 C42 C41 56.2(2)
C49 C48 C47 C52 59.1(2)
C49 C48 C47 P4 -168.61(13)
C41 P4 C47 C48 -88.79(14)
C40 P4 C47 C48 166.20(13)
Co2 P4 C47 C48 59.68(15)
C41 P4 C47 C52 40.37(16)
C40 P4 C47 C52 -64.64(15)
Co2 P4 C47 C52 -171.16(11)
C11 C10 C9 C14 53.1(2)
C11 C10 C9 P1 178.86(14)
C13 C14 C9 C10 -53.5(2)
C13 C14 C9 P1 -178.04(14)
C15 P1 C9 C10 168.93(13)
C7 P1 C9 C10 67.08(14)
Co1 P1 C9 C10 -50.95(16)
C15 P1 C9 C14 -66.45(14)
C7 P1 C9 C14 -168.30(13)
Co1 P1 C9 C14 73.67(15)
C41 C46 C45 C44 -57.0(2)
C45 C46 C41 C42 56.4(2)
C45 C46 C41 P4 178.62(13)
C43 C42 C41 C46 -56.3(2)
C43 C42 C41 P4 178.14(14)
C47 P4 C41 C46 60.20(15)
C40 P4 C41 C46 162.95(14)
Co2 P4 C41 C46 -88.87(14)
C47 P4 C41 C42 -176.97(13)
C40 P4 C41 C42 -74.22(14)
Co2 P4 C41 C42 33.97(15)
C10 C11 C12 C13 57.1(2)
C14 C13 C12 C11 -58.0(2)
C22 C21 C26 C25 56.5(2)
P2 C21 C26 C25 -177.26(15)
C70 C69 C68 C67 1.5(3)
C42 C43 C44 C45 -55.8(2)
C46 C45 C44 C43 56.2(2)
C27 C28 C29 C30 57.6(2)
C21 C26 C25 C24 -56.1(3)
C16 C17 C18 C19 57.0(2)
C20 C19 C18 C17 -55.8(2)
C28 C27 C32 C31 56.3(2)
P2 C27 C32 C31 -174.23(15)
C48 C47 C52 C51 -57.4(2)
P4 C47 C52 C51 171.46(14)
C50 C51 C52 C47 55.0(2)
C26 C25 C24 C23 55.1(3)
C27 C32 C31 C30 -56.0(2)
C63 C64 C59 C60 -53.2(3)
C63 C64 C59 P3 170.53(19)
C39 P3 C59 C64 163.98(16)
C53 P3 C59 C64 58.68(18)
Co1 P3 C59 C64 -80.56(17)
C39 P3 C59 C60 31.00(18)
C53 P3 C59 C60 -74.30(18)
Co1 P3 C59 C60 146.46(14)
C69 C70 C65 C66 -0.7(3)
C67 C66 C65 C70 0.6(4)
C69 C68 C67 C66 -1.5(4)
C65 C66 C67 C68 0.5(4)
C55 C56 C57 C58 55.3(3)
C53 C58 C57 C56 -56.9(3)
C26 C21 C22 C23 -57.2(3)
P2 C21 C22 C23 171.70(17)
C19 C20 C15 C16 -52.7(2)
C19 C20 C15 P1 175.94(13)
C17 C16 C15 C20 54.5(2)
C17 C16 C15 P1 -174.44(13)
C9 P1 C15 C20 90.95(14)
C7 P1 C15 C20 -166.47(13)
Co1 P1 C15 C20 -55.68(14)
C9 P1 C15 C16 -38.74(15)
C7 P1 C15 C16 63.84(15)
Co1 P1 C15 C16 174.63(11)
C28 C29 C30 C31 -57.1(2)
C32 C31 C30 C29 55.7(3)
C60 C61 C62 C63 58.3(3)
C61 C62 C63 C64 -55.7(4)
C59 C64 C63 C62 53.1(3)
C62 C61 C60 C59 -59.2(3)
C64 C59 C60 C61 56.8(3)
P3 C59 C60 C61 -168.66(15)
C25 C24 C23 C22 -56.3(3)
C21 C22 C23 C24 57.2(3)
